data_4337429
loop_
_publ_author_name
'Tolpygin, Aleksei O.'
'Cherkasov, Anton V.'
'Fukin, Georgii K.'
'Trifonov, Alexander A.'

_publ_section_title
;
 Reversible Switching of Coordination Mode of ansa bis(Amidinate) Ligand
 in Ytterbium Complexes Driven by Oxidation State of the Metal Atom.
;
_journal_issue 3
_journal_name_full 'Inorganic chemistry'
_journal_page_first 1537
_journal_page_last 1543
_journal_paper_doi 10.1021/ic402530w
_journal_volume 53
_journal_year 2014
_chemical_formula_sum 'C36 H48 N4 O Yb'
_chemical_formula_weight 725.82
_chemical_name_systematic
; 
 ? 
;
_space_group_IT_number 19
_symmetry_cell_setting orthorhombic
_symmetry_space_group_name_Hall 'P 2ac 2ab'
_symmetry_space_group_name_H-M 'P 21 21 21'
_atom_sites_solution_hydrogens geom
_atom_sites_solution_primary direct
_atom_sites_solution_secondary difmap
_audit_creation_method SHELXL-97
_cell_angle_alpha 90.00
_cell_angle_beta 90.00
_cell_angle_gamma 90.00
_cell_formula_units_Z 16
_cell_length_a 15.4041(4)
_cell_length_b 26.9046(7)
_cell_length_c 32.7428(8)
_cell_measurement_reflns_used 900
_cell_measurement_temperature 100(2)
_cell_measurement_theta_max 30
_cell_measurement_theta_min 2
_cell_volume 13570.0(6)
_computing_cell_refinement 'Bruker SMART'
_computing_data_collection 'Bruker SMART'
_computing_data_reduction 'Bruker SHELXTL'
_computing_molecular_graphics 'Bruker SHELXTL'
_computing_publication_material 'Bruker SHELXTL'
_computing_structure_refinement 'SHELXL-97 (Sheldrick, 1997)'
_computing_structure_solution 'SHELXS-97 (Sheldrick, 1990)'
_diffrn_ambient_temperature 100(2)
_diffrn_measured_fraction_theta_full 0.998
_diffrn_measured_fraction_theta_max 0.998
_diffrn_measurement_device_type 'CCD area detector'
_diffrn_measurement_method 'phi and omega scans'
_diffrn_radiation_monochromator graphite
_diffrn_radiation_source 'fine-focus sealed tube'
_diffrn_radiation_type MoK\a
_diffrn_radiation_wavelength 0.71073
_diffrn_reflns_av_R_equivalents 0.0733
_diffrn_reflns_av_sigmaI/netI 0.0646
_diffrn_reflns_limit_h_max 19
_diffrn_reflns_limit_h_min -18
_diffrn_reflns_limit_k_max 33
_diffrn_reflns_limit_k_min -33
_diffrn_reflns_limit_l_max 39
_diffrn_reflns_limit_l_min -40
_diffrn_reflns_number 117198
_diffrn_reflns_theta_full 26.00
_diffrn_reflns_theta_max 26.00
_diffrn_reflns_theta_min 1.64
_exptl_absorpt_coefficient_mu 2.789
_exptl_absorpt_correction_T_max 0.7874
_exptl_absorpt_correction_T_min 0.5197
_exptl_absorpt_correction_type multi-scan
_exptl_absorpt_process_details 'SADABS (Sheldrick, 1998)'
_exptl_crystal_colour dark_red
_exptl_crystal_density_diffrn 1.421
_exptl_crystal_density_method 'not measured'
_exptl_crystal_description plate
_exptl_crystal_F_000 5920
_exptl_crystal_size_max 0.27
_exptl_crystal_size_mid 0.23
_exptl_crystal_size_min 0.09
_refine_diff_density_max 1.782
_refine_diff_density_min -0.727
_refine_diff_density_rms 0.119
_refine_ls_abs_structure_details 'Flack H D (1983), Acta Cryst. A39, 876-881'
_refine_ls_abs_structure_Flack 0.508(10)
_refine_ls_extinction_method none
_refine_ls_goodness_of_fit_ref 1.021
_refine_ls_hydrogen_treatment constr
_refine_ls_matrix_type full
_refine_ls_number_parameters 1547
_refine_ls_number_reflns 26604
_refine_ls_number_restraints 20
_refine_ls_restrained_S_all 1.023
_refine_ls_R_factor_all 0.0606
_refine_ls_R_factor_gt 0.0460
_refine_ls_shift/su_max 0.003
_refine_ls_shift/su_mean 0.000
_refine_ls_structure_factor_coef Fsqd
_refine_ls_weighting_details 'calc w=1/[\s^2^(Fo^2^)+(0.0476P)^2^+0.0000P] where P=(Fo^2^+2Fc^2^)/3'
_refine_ls_weighting_scheme calc
_refine_ls_wR_factor_gt 0.0939
_refine_ls_wR_factor_ref 0.0990
_reflns_number_gt 22496
_reflns_number_total 26604
_reflns_threshold_expression >2sigma(I)
_cod_data_source_file ic402530w_si_002.cif
_cod_data_source_block ybnn1m
_cod_depositor_comments
;
The following automatic conversions were performed:

'_symmetry_cell_setting' value 'Orthorhombic' changed to
'orthorhombic' according to
/usr/data/users/saulius/automatic-downloads/current/ACS/lib/dictionaries/cif_core.dic
dictionary named 'cif_core.dic' version 2.4.2 from 2011-04-26.

Automatic conversion script
Id: cif_fix_values 2281 2013-09-26 08:29:07Z andrius 
;
_cod_original_sg_symbol_H-M P2(1)2(1)2(1)
_cod_database_code 4337429

loop_
_symmetry_equiv_pos_as_xyz
'x, y, z'
'-x+1/2, -y, z+1/2'
'-x, y+1/2, -z+1/2'
'x+1/2, -y+1/2, -z'

loop_
_atom_site_label
_atom_site_type_symbol
_atom_site_fract_x
_atom_site_fract_y
_atom_site_fract_z
_atom_site_U_iso_or_equiv
_atom_site_adp_type
_atom_site_occupancy
_atom_site_symmetry_multiplicity
_atom_site_calc_flag
_atom_site_refinement_flags
Yb1A Yb 0.43722(2) 0.422526(12) 0.730788(11) 0.03201(9) Uani 1 1 d .
N1A N 0.6680(5) 0.4514(3) 0.7445(2) 0.0395(18) Uani 1 1 d .
N2A N 0.5729(4) 0.3843(2) 0.74473(18) 0.0285(15) Uani 1 1 d .
N3A N 0.4336(4) 0.3354(2) 0.71417(17) 0.0252(14) Uani 1 1 d .
N4A N 0.3378(4) 0.3352(2) 0.65955(19) 0.0272(15) Uani 1 1 d .
O1A O 0.3679(4) 0.4181(2) 0.79576(17) 0.0453(16) Uani 1 1 d .
C1A C 0.5962(6) 0.4816(3) 0.7509(3) 0.046(3) Uani 1 1 d .
C2A C 0.5578(7) 0.5040(3) 0.7157(4) 0.064(3) Uani 1 1 d .
C3A C 0.4945(7) 0.5383(4) 0.7220(4) 0.068(3) Uani 1 1 d U
H3AA H 0.4703 0.5544 0.6988 0.082 Uiso 1 1 calc R
C4A C 0.4639(8) 0.5510(4) 0.7595(4) 0.085(4) Uani 1 1 d U
H4AB H 0.4187 0.5748 0.7623 0.102 Uiso 1 1 calc R
C5A C 0.5008(8) 0.5279(4) 0.7947(4) 0.080(4) Uani 1 1 d .
H5AA H 0.4794 0.5358 0.8211 0.095 Uiso 1 1 calc R
C6A C 0.5678(6) 0.4940(3) 0.7903(3) 0.048(2) Uani 1 1 d .
C7A C 0.5892(7) 0.4887(5) 0.6738(3) 0.082(5) Uani 1 1 d .
H7AA H 0.5716 0.5137 0.6537 0.123 Uiso 1 1 calc R
H7AB H 0.5637 0.4565 0.6665 0.123 Uiso 1 1 calc R
H7AC H 0.6526 0.4859 0.6741 0.123 Uiso 1 1 calc R
C8A C 0.6089(6) 0.4681(4) 0.8264(3) 0.048(2) Uani 1 1 d .
H8AA H 0.5866 0.4826 0.8517 0.072 Uiso 1 1 calc R
H8AB H 0.6720 0.4724 0.8252 0.072 Uiso 1 1 calc R
H8AC H 0.5947 0.4326 0.8255 0.072 Uiso 1 1 calc R
C9A C 0.6559(5) 0.4037(3) 0.7422(2) 0.0351(19) Uani 1 1 d .
C10A C 0.7367(5) 0.3711(3) 0.7330(3) 0.039(2) Uani 1 1 d .
C11A C 0.7898(7) 0.3989(4) 0.7007(3) 0.063(3) Uani 1 1 d .
H11A H 0.8376 0.3777 0.6913 0.095 Uiso 1 1 calc R
H11B H 0.8135 0.4295 0.7126 0.095 Uiso 1 1 calc R
H11C H 0.7524 0.4073 0.6775 0.095 Uiso 1 1 calc R
C12A C 0.7967(5) 0.3678(4) 0.7704(3) 0.047(2) Uani 1 1 d .
H12A H 0.8529 0.3540 0.7621 0.070 Uiso 1 1 calc R
H12B H 0.7702 0.3461 0.7910 0.070 Uiso 1 1 calc R
H12C H 0.8052 0.4010 0.7819 0.070 Uiso 1 1 calc R
C13A C 0.7140(5) 0.3208(3) 0.7157(3) 0.044(2) Uani 1 1 d .
H13A H 0.7667 0.3049 0.7051 0.065 Uiso 1 1 calc R
H13B H 0.6720 0.3247 0.6935 0.065 Uiso 1 1 calc R
H13C H 0.6887 0.3000 0.7372 0.065 Uiso 1 1 calc R
C14A C 0.5505(5) 0.3402(3) 0.7629(2) 0.0245(15) Uani 1 1 d .
C15A C 0.4750(5) 0.3136(3) 0.7482(2) 0.0232(16) Uani 1 1 d .
C16A C 0.4415(5) 0.2746(2) 0.7710(2) 0.0250(15) Uani 1 1 d .
H16A H 0.3895 0.2590 0.7622 0.030 Uiso 1 1 calc R
C17A C 0.4821(5) 0.2577(3) 0.8064(2) 0.0290(18) Uani 1 1 d .
H17A H 0.4586 0.2304 0.8211 0.035 Uiso 1 1 calc R
C18A C 0.5565(5) 0.2808(3) 0.8200(2) 0.0272(17) Uani 1 1 d .
H18A H 0.5858 0.2687 0.8435 0.033 Uiso 1 1 calc R
C19A C 0.5880(5) 0.3214(3) 0.7994(2) 0.0269(17) Uani 1 1 d .
H19A H 0.6376 0.3378 0.8102 0.032 Uiso 1 1 calc R
C20A C 0.3923(5) 0.3110(3) 0.6835(2) 0.0249(17) Uani 1 1 d .
C21A C 0.4078(5) 0.2567(3) 0.6700(2) 0.0285(18) Uani 1 1 d .
C22A C 0.4949(5) 0.2342(3) 0.6843(3) 0.035(2) Uani 1 1 d .
H22A H 0.5423 0.2572 0.6777 0.052 Uiso 1 1 calc R
H22B H 0.5047 0.2025 0.6703 0.052 Uiso 1 1 calc R
H22C H 0.4932 0.2287 0.7139 0.052 Uiso 1 1 calc R
C23A C 0.4113(6) 0.2556(3) 0.6231(2) 0.041(2) Uani 1 1 d .
H23A H 0.4599 0.2761 0.6136 0.061 Uiso 1 1 calc R
H23B H 0.3569 0.2689 0.6120 0.061 Uiso 1 1 calc R
H23C H 0.4192 0.2213 0.6137 0.061 Uiso 1 1 calc R
C24A C 0.3322(6) 0.2239(3) 0.6833(3) 0.042(2) Uani 1 1 d .
H24A H 0.2777 0.2378 0.6730 0.063 Uiso 1 1 calc R
H24B H 0.3301 0.2224 0.7132 0.063 Uiso 1 1 calc R
H24C H 0.3401 0.1903 0.6723 0.063 Uiso 1 1 calc R
C25A C 0.3277(5) 0.3856(3) 0.6688(2) 0.0243(17) Uani 1 1 d .
C26A C 0.2662(5) 0.4003(3) 0.6980(2) 0.0283(17) Uani 1 1 d .
C27A C 0.2574(5) 0.4516(3) 0.7069(3) 0.035(2) Uani 1 1 d .
H27A H 0.2156 0.4624 0.7285 0.042 Uiso 1 1 calc R
C28A C 0.3082(6) 0.4867(3) 0.6878(3) 0.038(2) Uani 1 1 d .
H28A H 0.3025 0.5226 0.6951 0.045 Uiso 1 1 calc R
C29A C 0.3675(6) 0.4716(3) 0.6588(3) 0.036(2) Uani 1 1 d .
H29A H 0.4035 0.4972 0.6445 0.043 Uiso 1 1 calc R
C30A C 0.3788(5) 0.4208(3) 0.6488(2) 0.0310(18) Uani 1 1 d .
C31A C 0.2103(5) 0.3631(3) 0.7194(2) 0.0355(18) Uani 1 1 d .
H31A H 0.1745 0.3455 0.6994 0.053 Uiso 1 1 calc R
H31B H 0.1726 0.3803 0.7390 0.053 Uiso 1 1 calc R
H31C H 0.2471 0.3392 0.7340 0.053 Uiso 1 1 calc R
C32A C 0.4457(6) 0.4039(3) 0.6180(2) 0.042(2) Uani 1 1 d .
H32A H 0.4177 0.3831 0.5974 0.063 Uiso 1 1 calc R
H32B H 0.4910 0.3848 0.6320 0.063 Uiso 1 1 calc R
H32C H 0.4717 0.4330 0.6049 0.063 Uiso 1 1 calc R
C33A C 0.3939(6) 0.3844(3) 0.8284(3) 0.044(2) Uani 1 1 d .
H33A H 0.4559 0.3891 0.8352 0.052 Uiso 1 1 calc R
H33B H 0.3848 0.3494 0.8200 0.052 Uiso 1 1 calc R
C34A C 0.3379(6) 0.3968(4) 0.8643(3) 0.055(3) Uani 1 1 d .
H34A H 0.3691 0.3909 0.8903 0.066 Uiso 1 1 calc R
H34B H 0.2837 0.3771 0.8642 0.066 Uiso 1 1 calc R
C35A C 0.3194(8) 0.4514(5) 0.8582(3) 0.077(4) Uani 1 1 d .
H35A H 0.2665 0.4619 0.8730 0.092 Uiso 1 1 calc R
H35B H 0.3689 0.4723 0.8669 0.092 Uiso 1 1 calc R
C36A C 0.3064(8) 0.4536(4) 0.8128(3) 0.071(4) Uani 1 1 d .
H36A H 0.2462 0.4443 0.8055 0.085 Uiso 1 1 calc R
H36B H 0.3182 0.4874 0.8023 0.085 Uiso 1 1 calc R
Yb1B Yb -0.04669(2) 0.592842(11) 0.718697(9) 0.02171(7) Uani 1 1 d .
N1B N 0.1900(4) 0.5912(2) 0.72590(18) 0.0295(14) Uani 1 1 d .
N2B N 0.0744(3) 0.6439(2) 0.73665(17) 0.0216(12) Uani 1 1 d .
N3B N -0.0799(4) 0.6802(2) 0.71281(17) 0.0229(13) Uani 1 1 d .
N4B N -0.1817(4) 0.6802(2) 0.66075(19) 0.0263(14) Uani 1 1 d .
O1B O -0.1134(3) 0.5756(2) 0.78317(16) 0.0340(12) Uani 1 1 d .
C1B C 0.1312(5) 0.5531(3) 0.7290(2) 0.0274(17) Uani 1 1 d .
C2B C 0.0967(5) 0.5317(3) 0.6924(2) 0.0256(17) Uani 1 1 d .
C3B C 0.0447(5) 0.4900(3) 0.6946(2) 0.0311(17) Uani 1 1 d .
H3BA H 0.0240 0.4753 0.6700 0.037 Uiso 1 1 calc R
C4B C 0.0216(5) 0.4688(3) 0.7321(3) 0.0369(19) Uani 1 1 d .
H4BB H -0.0143 0.4401 0.7332 0.044 Uiso 1 1 calc R
C5B C 0.0523(6) 0.4905(3) 0.7674(2) 0.0350(18) Uani 1 1 d .
H5BA H 0.0360 0.4768 0.7931 0.042 Uiso 1 1 calc R
C6B C 0.1065(5) 0.5318(3) 0.7665(3) 0.0302(18) Uani 1 1 d .
C7B C 0.1234(6) 0.5541(3) 0.6520(2) 0.035(2) Uani 1 1 d .
H7BA H 0.1863 0.5509 0.6486 0.053 Uiso 1 1 calc R
H7BB H 0.1072 0.5893 0.6514 0.053 Uiso 1 1 calc R
H7BC H 0.0938 0.5365 0.6297 0.053 Uiso 1 1 calc R
C8B C 0.1407(6) 0.5548(3) 0.8058(2) 0.037(2) Uani 1 1 d .
H8BA H 0.1277 0.5327 0.8288 0.055 Uiso 1 1 calc R
H8BB H 0.1127 0.5871 0.8102 0.055 Uiso 1 1 calc R
H8BC H 0.2036 0.5594 0.8036 0.055 Uiso 1 1 calc R
C9B C 0.1607(5) 0.6364(3) 0.7312(2) 0.0259(16) Uani 1 1 d .
C10B C 0.2275(5) 0.6779(3) 0.7241(2) 0.0288(17) Uani 1 1 d .
C11B C 0.2796(6) 0.6640(4) 0.6853(3) 0.049(2) Uani 1 1 d .
H11D H 0.2402 0.6622 0.6619 0.073 Uiso 1 1 calc R
H11E H 0.3077 0.6317 0.6893 0.073 Uiso 1 1 calc R
H11F H 0.3240 0.6894 0.6802 0.073 Uiso 1 1 calc R
C12B C 0.2926(5) 0.6812(3) 0.7596(3) 0.041(2) Uani 1 1 d .
H12D H 0.2639 0.6954 0.7836 0.062 Uiso 1 1 calc R
H12E H 0.3415 0.7024 0.7516 0.062 Uiso 1 1 calc R
H12F H 0.3141 0.6478 0.7661 0.062 Uiso 1 1 calc R
C13B C 0.1876(5) 0.7287(3) 0.7151(3) 0.037(2) Uani 1 1 d .
H13D H 0.1476 0.7258 0.6919 0.056 Uiso 1 1 calc R
H13E H 0.2337 0.7524 0.7085 0.056 Uiso 1 1 calc R
H13F H 0.1557 0.7404 0.7392 0.056 Uiso 1 1 calc R
C14B C 0.0381(5) 0.6808(2) 0.7604(2) 0.0230(15) Uani 1 1 d .
C15B C -0.0458(5) 0.6987(2) 0.74878(19) 0.0196(14) Uani 1 1 d .
C16B C -0.0938(5) 0.7261(3) 0.7767(2) 0.0262(16) Uani 1 1 d .
H16B H -0.1520 0.7348 0.7701 0.031 Uiso 1 1 calc R
C17B C -0.0596(5) 0.7414(3) 0.8140(2) 0.0293(17) Uani 1 1 d .
H17B H -0.0923 0.7620 0.8319 0.035 Uiso 1 1 calc R
C18B C 0.0237(6) 0.7258(3) 0.8245(2) 0.034(2) Uani 1 1 d .
H18B H 0.0482 0.7356 0.8499 0.041 Uiso 1 1 calc R
C19B C 0.0707(5) 0.6960(3) 0.7983(2) 0.0274(17) Uani 1 1 d .
H19B H 0.1271 0.6855 0.8062 0.033 Uiso 1 1 calc R
C20B C -0.1312(5) 0.7043(3) 0.6857(2) 0.0240(16) Uani 1 1 d .
C21B C -0.1323(6) 0.7618(3) 0.6783(2) 0.0291(18) Uani 1 1 d .
C22B C -0.2202(5) 0.7827(3) 0.6909(3) 0.0341(19) Uani 1 1 d .
H22D H -0.2214 0.8185 0.6856 0.051 Uiso 1 1 calc R
H22E H -0.2297 0.7766 0.7200 0.051 Uiso 1 1 calc R
H22F H -0.2661 0.7664 0.6750 0.051 Uiso 1 1 calc R
C23B C -0.1218(6) 0.7699(3) 0.6325(2) 0.039(2) Uani 1 1 d .
H23D H -0.1188 0.8056 0.6268 0.059 Uiso 1 1 calc R
H23E H -0.1715 0.7555 0.6181 0.059 Uiso 1 1 calc R
H23F H -0.0682 0.7539 0.6231 0.059 Uiso 1 1 calc R
C24B C -0.0583(6) 0.7906(3) 0.6988(2) 0.0352(19) Uani 1 1 d .
H24D H -0.0561 0.8244 0.6877 0.053 Uiso 1 1 calc R
H24E H -0.0030 0.7737 0.6934 0.053 Uiso 1 1 calc R
H24F H -0.0684 0.7920 0.7283 0.053 Uiso 1 1 calc R
C25B C -0.1745(5) 0.6283(3) 0.6634(2) 0.0235(16) Uani 1 1 d .
C26B C -0.2254(4) 0.6008(3) 0.6908(2) 0.0244(16) Uani 1 1 d .
C27B C -0.2141(5) 0.5497(3) 0.6926(2) 0.0317(19) Uani 1 1 d .
H27B H -0.2491 0.5296 0.7124 0.038 Uiso 1 1 calc R
C28B C -0.1545(5) 0.5260(3) 0.6672(2) 0.0316(19) Uani 1 1 d .
H28B H -0.1465 0.4892 0.6690 0.038 Uiso 1 1 calc R
C29B C -0.1047(5) 0.5535(3) 0.6399(2) 0.0289(18) Uani 1 1 d .
H29B H -0.0623 0.5361 0.6218 0.035 Uiso 1 1 calc R
C30B C -0.1112(5) 0.6043(3) 0.6384(2) 0.0227(16) Uani 1 1 d .
C31B C -0.2881(5) 0.6263(3) 0.7187(2) 0.0317(18) Uani 1 1 d .
H31D H -0.3244 0.6491 0.7028 0.048 Uiso 1 1 calc R
H31E H -0.2559 0.6450 0.7394 0.048 Uiso 1 1 calc R
H31F H -0.3249 0.6015 0.7321 0.048 Uiso 1 1 calc R
C32B C -0.0540(5) 0.6353(3) 0.6110(2) 0.0312(16) Uani 1 1 d .
H32D H -0.0903 0.6555 0.5929 0.047 Uiso 1 1 calc R
H32E H -0.0169 0.6135 0.5946 0.047 Uiso 1 1 calc R
H32F H -0.0176 0.6572 0.6278 0.047 Uiso 1 1 calc R
C33B C -0.1098(8) 0.6066(4) 0.8183(3) 0.059(3) Uani 1 1 d .
H33C H -0.1584 0.6306 0.8180 0.071 Uiso 1 1 calc R
H33D H -0.0546 0.6254 0.8188 0.071 Uiso 1 1 calc R
C34B C -0.1159(8) 0.5753(4) 0.8536(3) 0.071(2) Uani 1 1 d .
H34C H -0.1584 0.5892 0.8732 0.085 Uiso 1 1 calc R
H34D H -0.0588 0.5731 0.8673 0.085 Uiso 1 1 calc R
C35B C -0.1442(8) 0.5253(4) 0.8399(3) 0.071(2) Uani 1 1 d .
H35C H -0.1970 0.5145 0.8548 0.085 Uiso 1 1 calc R
H35D H -0.0978 0.5003 0.8442 0.085 Uiso 1 1 calc R
C36B C -0.1626(6) 0.5323(4) 0.7953(3) 0.043(2) Uani 1 1 d .
H36C H -0.1439 0.5028 0.7795 0.052 Uiso 1 1 calc R
H36D H -0.2254 0.5377 0.7906 0.052 Uiso 1 1 calc R
Yb1C Yb 0.53422(2) 0.640779(12) 0.527725(9) 0.02275(7) Uani 1 1 d .
N1C N 0.5388(5) 0.5099(2) 0.55739(18) 0.0324(15) Uani 1 1 d .
N2C N 0.5402(5) 0.5585(2) 0.49953(17) 0.0293(14) Uani 1 1 d .
N3C N 0.6017(4) 0.6403(2) 0.46177(16) 0.0220(13) Uani 1 1 d .
N4C N 0.6929(4) 0.7074(2) 0.46816(19) 0.0272(14) Uani 1 1 d .
O1C O 0.3934(4) 0.6662(2) 0.50639(16) 0.0354(14) Uani 1 1 d .
C1C C 0.5178(5) 0.5532(3) 0.5777(2) 0.0278(18) Uani 1 1 d .
C2C C 0.5848(5) 0.5809(3) 0.5957(2) 0.035(2) Uani 1 1 d .
C3C C 0.5641(7) 0.6232(3) 0.6178(2) 0.043(2) Uani 1 1 d .
H3CA H 0.6112 0.6419 0.6322 0.051 Uiso 1 1 calc R
C4C C 0.4794(7) 0.6380(4) 0.6225(2) 0.046(2) Uani 1 1 d .
H4CB H 0.4664 0.6670 0.6380 0.056 Uiso 1 1 calc R
C5C C 0.4135(6) 0.6114(3) 0.6052(3) 0.039(2) Uani 1 1 d .
H5CA H 0.3552 0.6221 0.6088 0.047 Uiso 1 1 calc R
C6C C 0.4307(5) 0.5684(3) 0.5819(2) 0.0291(18) Uani 1 1 d .
C7C C 0.6778(5) 0.5647(4) 0.5898(3) 0.043(2) Uani 1 1 d .
H7CA H 0.6857 0.5313 0.6011 0.065 Uiso 1 1 calc R
H7CB H 0.7166 0.5880 0.6039 0.065 Uiso 1 1 calc R
H7CC H 0.6916 0.5644 0.5606 0.065 Uiso 1 1 calc R
C8C C 0.3590(5) 0.5400(3) 0.5619(3) 0.042(2) Uani 1 1 d .
H8CA H 0.3655 0.5045 0.5679 0.064 Uiso 1 1 calc R
H8CB H 0.3616 0.5451 0.5323 0.064 Uiso 1 1 calc R
H8CC H 0.3030 0.5518 0.5723 0.064 Uiso 1 1 calc R
C9C C 0.5496(6) 0.5141(3) 0.5181(2) 0.0336(18) Uani 1 1 d .
C10C C 0.5871(7) 0.4659(4) 0.4979(3) 0.049(3) Uani 1 1 d .
C11C C 0.5193(9) 0.4277(4) 0.4904(4) 0.093(5) Uani 1 1 d .
H11G H 0.5471 0.3956 0.4848 0.140 Uiso 1 1 calc R
H11H H 0.4838 0.4376 0.4670 0.140 Uiso 1 1 calc R
H11I H 0.4824 0.4246 0.5147 0.140 Uiso 1 1 calc R
C12C C 0.6513(8) 0.4437(5) 0.5283(4) 0.087(4) Uani 1 1 d U
H12G H 0.6616 0.4087 0.5215 0.131 Uiso 1 1 calc RD
H12H H 0.6273 0.4461 0.5559 0.131 Uiso 1 1 calc R
H12I H 0.7062 0.4620 0.5269 0.131 Uiso 1 1 calc R
C13C C 0.6362(7) 0.4765(4) 0.4584(3) 0.060(3) Uani 1 1 d .
H13G H 0.6686 0.4468 0.4502 0.090 Uiso 1 1 calc R
H13H H 0.6768 0.5040 0.4628 0.090 Uiso 1 1 calc R
H13I H 0.5949 0.4854 0.4369 0.090 Uiso 1 1 calc R
C14C C 0.5169(5) 0.5655(3) 0.4581(2) 0.0279(18) Uani 1 1 d .
C15C C 0.5488(5) 0.6082(3) 0.4382(2) 0.0268(16) Uani 1 1 d .
C16C C 0.5178(5) 0.6195(3) 0.3991(2) 0.0284(18) Uani 1 1 d .
H16C H 0.5371 0.6489 0.3859 0.034 Uiso 1 1 calc R
C17C C 0.4594(6) 0.5887(3) 0.3793(2) 0.0384(19) Uani 1 1 d .
H17C H 0.4411 0.5960 0.3523 0.046 Uiso 1 1 calc R
C18C C 0.4278(6) 0.5472(3) 0.3994(2) 0.040(2) Uani 1 1 d .
H18C H 0.3868 0.5262 0.3862 0.048 Uiso 1 1 calc R
C19C C 0.4555(6) 0.5359(3) 0.4385(2) 0.0361(19) Uani 1 1 d .
H19C H 0.4325 0.5077 0.4522 0.043 Uiso 1 1 calc R
C20C C 0.6678(5) 0.6683(3) 0.4481(2) 0.0258(17) Uani 1 1 d .
C21C C 0.7278(5) 0.6568(3) 0.4109(2) 0.0334(19) Uani 1 1 d .
C22C C 0.7224(6) 0.6043(3) 0.3945(3) 0.045(2) Uani 1 1 d .
H22G H 0.7238 0.5807 0.4173 0.067 Uiso 1 1 calc R
H22H H 0.7717 0.5981 0.3764 0.067 Uiso 1 1 calc R
H22I H 0.6680 0.6002 0.3793 0.067 Uiso 1 1 calc R
C23C C 0.8220(5) 0.6647(4) 0.4248(3) 0.045(2) Uani 1 1 d .
H23G H 0.8356 0.6416 0.4469 0.068 Uiso 1 1 calc R
H23H H 0.8291 0.6989 0.4345 0.068 Uiso 1 1 calc R
H23I H 0.8612 0.6588 0.4017 0.068 Uiso 1 1 calc R
C24C C 0.7087(6) 0.6959(3) 0.3768(2) 0.043(2) Uani 1 1 d .
H24G H 0.7520 0.6927 0.3550 0.065 Uiso 1 1 calc R
H24H H 0.7115 0.7294 0.3884 0.065 Uiso 1 1 calc R
H24I H 0.6506 0.6900 0.3655 0.065 Uiso 1 1 calc R
C25C C 0.6438(5) 0.7215(3) 0.5026(2) 0.0242(17) Uani 1 1 d .
C26C C 0.5661(5) 0.7478(3) 0.4992(2) 0.0306(18) Uani 1 1 d .
C27C C 0.5249(5) 0.7646(3) 0.5350(3) 0.039(2) Uani 1 1 d .
H27C H 0.4730 0.7835 0.5329 0.046 Uiso 1 1 calc R
C28C C 0.5584(6) 0.7541(3) 0.5731(2) 0.044(2) Uani 1 1 d .
H28C H 0.5288 0.7648 0.5970 0.053 Uiso 1 1 calc R
C29C C 0.6348(6) 0.7281(4) 0.5763(3) 0.046(3) Uani 1 1 d .
H29C H 0.6585 0.7220 0.6026 0.056 Uiso 1 1 calc R
C30C C 0.6788(5) 0.7102(3) 0.5415(2) 0.0322(19) Uani 1 1 d .
C31C C 0.5280(5) 0.7582(3) 0.4579(3) 0.041(2) Uani 1 1 d .
H31G H 0.5693 0.7778 0.4418 0.061 Uiso 1 1 calc R
H31H H 0.4739 0.7770 0.4611 0.061 Uiso 1 1 calc R
H31I H 0.5160 0.7268 0.4439 0.061 Uiso 1 1 calc R
C32C C 0.7618(6) 0.6817(4) 0.5450(3) 0.046(2) Uani 1 1 d .
H32G H 0.8101 0.7024 0.5355 0.069 Uiso 1 1 calc R
H32H H 0.7583 0.6516 0.5283 0.069 Uiso 1 1 calc R
H32I H 0.7714 0.6725 0.5736 0.069 Uiso 1 1 calc R
C33C C 0.3492(5) 0.6544(4) 0.4687(3) 0.047(3) Uani 1 1 d .
H33E H 0.3703 0.6224 0.4577 0.057 Uiso 1 1 calc R
H33F H 0.3600 0.6807 0.4481 0.057 Uiso 1 1 calc R
C34C C 0.2538(5) 0.6512(3) 0.4784(3) 0.042(2) Uani 1 1 d .
H34E H 0.2318 0.6171 0.4741 0.050 Uiso 1 1 calc R
H34F H 0.2200 0.6744 0.4611 0.050 Uiso 1 1 calc R
C35C C 0.2474(5) 0.6660(3) 0.5239(3) 0.0355(19) Uani 1 1 d .
H35E H 0.1968 0.6879 0.5289 0.043 Uiso 1 1 calc R
H35F H 0.2429 0.6363 0.5416 0.043 Uiso 1 1 calc R
C36C C 0.3313(5) 0.6933(3) 0.5311(3) 0.0336(19) Uani 1 1 d .
H36E H 0.3268 0.7283 0.5222 0.040 Uiso 1 1 calc R
H36F H 0.3476 0.6924 0.5603 0.040 Uiso 1 1 calc R
Yb1D Yb 0.04775(2) 0.360962(12) 0.532845(9) 0.02428(7) Uani 1 1 d .
N1D N 0.2148(4) 0.3121(3) 0.4661(2) 0.0334(16) Uani 1 1 d .
N2D N 0.1052(4) 0.3714(2) 0.46547(17) 0.0248(14) Uani 1 1 d .
N3D N 0.0135(4) 0.4419(2) 0.50468(18) 0.0290(15) Uani 1 1 d .
N4D N 0.0184(4) 0.4913(2) 0.56152(19) 0.0298(15) Uani 1 1 d .
O1D O -0.0840(4) 0.3199(2) 0.51767(18) 0.0464(16) Uani 1 1 d .
C1D C 0.1737(5) 0.2927(3) 0.5005(2) 0.0309(19) Uani 1 1 d .
C2D C 0.2102(5) 0.3024(3) 0.5393(2) 0.0315(19) Uani 1 1 d .
C3D C 0.1734(6) 0.2804(4) 0.5739(3) 0.043(2) Uani 1 1 d .
H3DA H 0.1976 0.2872 0.6000 0.051 Uiso 1 1 calc R
C4D C 0.1036(6) 0.2495(4) 0.5711(3) 0.044(2) Uani 1 1 d .
H4DB H 0.0797 0.2349 0.5950 0.052 Uiso 1 1 calc R
C5D C 0.0676(6) 0.2395(3) 0.5331(2) 0.0361(19) Uani 1 1 d .
H5DA H 0.0193 0.2177 0.5313 0.043 Uiso 1 1 calc R
C6D C 0.1003(5) 0.2604(3) 0.4980(2) 0.0324(19) Uani 1 1 d .
C7D C 0.2875(6) 0.3350(3) 0.5425(3) 0.045(2) Uani 1 1 d .
H7DA H 0.3386 0.3173 0.5322 0.068 Uiso 1 1 calc R
H7DB H 0.2969 0.3441 0.5712 0.068 Uiso 1 1 calc R
H7DC H 0.2782 0.3652 0.5263 0.068 Uiso 1 1 calc R
C8D C 0.0602(6) 0.2501(3) 0.4568(2) 0.039(2) Uani 1 1 d .
H8DA H 0.1062 0.2449 0.4366 0.058 Uiso 1 1 calc RD
H8DB H 0.0244 0.2785 0.4486 0.058 Uiso 1 1 calc R
H8DC H 0.0239 0.2203 0.4585 0.058 Uiso 1 1 calc R
C9D C 0.1778(5) 0.3502(3) 0.4490(2) 0.0299(18) Uani 1 1 d .
C10D C 0.2307(5) 0.3725(4) 0.4129(2) 0.042(2) Uani 1 1 d .
C11D C 0.2292(7) 0.3363(4) 0.3769(3) 0.062(3) Uani 1 1 d .
H11J H 0.1696 0.3331 0.3667 0.093 Uiso 1 1 calc R
H11K H 0.2504 0.3038 0.3858 0.093 Uiso 1 1 calc R
H11L H 0.2665 0.3490 0.3550 0.093 Uiso 1 1 calc R
C12D C 0.3239(6) 0.3783(5) 0.4276(3) 0.070(3) Uani 1 1 d .
H12J H 0.3610 0.3876 0.4045 0.106 Uiso 1 1 calc R
H12K H 0.3442 0.3469 0.4392 0.106 Uiso 1 1 calc R
H12L H 0.3265 0.4044 0.4485 0.106 Uiso 1 1 calc R
C13D C 0.1993(6) 0.4240(4) 0.3997(3) 0.054(3) Uani 1 1 d .
H13J H 0.1424 0.4211 0.3865 0.081 Uiso 1 1 calc R
H13K H 0.2410 0.4384 0.3804 0.081 Uiso 1 1 calc R
H13L H 0.1945 0.4456 0.4237 0.081 Uiso 1 1 calc R
C14D C 0.0389(6) 0.3934(3) 0.4439(2) 0.0268(17) Uani 1 1 d .
C15D C -0.0129(5) 0.4299(3) 0.4650(2) 0.0288(18) Uani 1 1 d .
C16D C -0.0900(6) 0.4454(3) 0.4472(3) 0.041(2) Uani 1 1 d .
H16D H -0.1260 0.4678 0.4619 0.049 Uiso 1 1 calc R
C17D C -0.1167(6) 0.4295(4) 0.4089(3) 0.045(2) Uani 1 1 d .
H17D H -0.1691 0.4416 0.3972 0.054 Uiso 1 1 calc R
C18D C -0.0660(6) 0.3959(3) 0.3880(2) 0.039(2) Uani 1 1 d .
H18D H -0.0832 0.3854 0.3615 0.047 Uiso 1 1 calc R
C19D C 0.0095(6) 0.3770(3) 0.4050(2) 0.035(2) Uani 1 1 d .
H19D H 0.0421 0.3527 0.3904 0.042 Uiso 1 1 calc R
C20D C 0.0139(5) 0.4866(3) 0.5215(2) 0.0323(19) Uani 1 1 d .
C21D C 0.0133(6) 0.5378(3) 0.4999(2) 0.041(2) Uani 1 1 d .
C22D C 0.0373(8) 0.5359(3) 0.4538(2) 0.056(3) Uani 1 1 d .
H22J H 0.0451 0.5697 0.4435 0.084 Uiso 1 1 calc R
H22K H -0.0095 0.5194 0.4386 0.084 Uiso 1 1 calc R
H22L H 0.0913 0.5171 0.4503 0.084 Uiso 1 1 calc R
C23D C 0.0827(6) 0.5707(3) 0.5204(3) 0.046(2) Uani 1 1 d .
H23J H 0.0796 0.6044 0.5091 0.069 Uiso 1 1 calc R
H23K H 0.1404 0.5567 0.5151 0.069 Uiso 1 1 calc R
H23L H 0.0723 0.5718 0.5499 0.069 Uiso 1 1 calc R
C24D C -0.0734(6) 0.5639(3) 0.5049(3) 0.049(2) Uani 1 1 d .
H24J H -0.0678 0.5987 0.4963 0.073 Uiso 1 1 calc R
H24K H -0.0913 0.5627 0.5336 0.073 Uiso 1 1 calc R
H24L H -0.1171 0.5473 0.4879 0.073 Uiso 1 1 calc R
C25D C 0.0201(5) 0.4463(3) 0.5832(2) 0.0262(18) Uani 1 1 d .
C26D C -0.0575(6) 0.4223(3) 0.5937(2) 0.0343(18) Uani 1 1 d .
C27D C -0.0512(7) 0.3793(3) 0.6176(2) 0.041(2) Uani 1 1 d .
H27D H -0.1029 0.3626 0.6255 0.049 Uiso 1 1 calc R
C28D C 0.0272(7) 0.3606(4) 0.6301(2) 0.049(2) Uani 1 1 d .
H28D H 0.0295 0.3285 0.6454 0.059 Uiso 1 1 calc R
C29D C 0.1029(7) 0.3838(4) 0.6187(3) 0.044(2) Uani 1 1 d .
H29D H 0.1598 0.3709 0.6291 0.053 Uiso 1 1 calc R
C30D C 0.1010(5) 0.4268(3) 0.5954(2) 0.0324(19) Uani 1 1 d .
C31D C -0.1412(5) 0.4421(3) 0.5790(3) 0.037(2) Uani 1 1 d .
H31J H -0.1436 0.4780 0.5840 0.055 Uiso 1 1 calc R
H31K H -0.1889 0.4257 0.5935 0.055 Uiso 1 1 calc R
H31L H -0.1468 0.4357 0.5496 0.055 Uiso 1 1 calc R
C32D C 0.1843(6) 0.4523(4) 0.5820(3) 0.048(3) Uani 1 1 d .
H32J H 0.1843 0.4868 0.5916 0.073 Uiso 1 1 calc R
H32K H 0.1880 0.4518 0.5521 0.073 Uiso 1 1 calc R
H32L H 0.2342 0.4346 0.5935 0.073 Uiso 1 1 calc R
C33D C -0.1352(6) 0.3210(5) 0.4805(3) 0.063(3) Uani 1 1 d .
H33G H -0.1303 0.2891 0.4657 0.075 Uiso 1 1 calc R
H33H H -0.1151 0.3481 0.4623 0.075 Uiso 1 1 calc R
C34D C -0.2247(7) 0.3297(5) 0.4933(3) 0.069(4) Uani 1 1 d .
H34G H -0.2652 0.3087 0.4773 0.082 Uiso 1 1 calc R
H34H H -0.2408 0.3650 0.4894 0.082 Uiso 1 1 calc R
C35D C -0.2280(5) 0.3156(4) 0.5388(3) 0.056(3) Uani 1 1 d .
H35G H -0.2376 0.3453 0.5562 0.068 Uiso 1 1 calc R
H35H H -0.2743 0.2910 0.5443 0.068 Uiso 1 1 calc R
C36D C -0.1386(6) 0.2935(3) 0.5460(3) 0.043(2) Uani 1 1 d .
H36G H -0.1193 0.2990 0.5745 0.052 Uiso 1 1 calc R
H36H H -0.1383 0.2574 0.5403 0.052 Uiso 1 1 calc R

loop_
_atom_site_aniso_label
_atom_site_aniso_U_11
_atom_site_aniso_U_22
_atom_site_aniso_U_33
_atom_site_aniso_U_23
_atom_site_aniso_U_13
_atom_site_aniso_U_12
Yb1A 0.0389(2) 0.02379(16) 0.03335(18) 0.00214(14) -0.01562(16) 0.00103(15)
N1A 0.051(5) 0.038(4) 0.029(4) 0.011(3) -0.013(3) -0.016(4)
N2A 0.037(4) 0.026(3) 0.022(3) 0.010(3) -0.004(3) -0.008(3)
N3A 0.026(3) 0.030(3) 0.020(3) -0.002(3) -0.004(3) -0.007(3)
N4A 0.029(4) 0.029(4) 0.023(3) -0.002(3) -0.003(3) -0.007(3)
O1A 0.054(4) 0.046(4) 0.036(3) -0.013(3) -0.013(3) 0.021(3)
C1A 0.045(6) 0.024(5) 0.069(7) 0.018(4) -0.032(5) -0.010(4)
C2A 0.064(7) 0.034(5) 0.095(8) 0.027(5) -0.046(7) -0.028(5)
C3A 0.067(6) 0.048(5) 0.090(7) 0.011(5) -0.046(6) -0.009(5)
C4A 0.077(7) 0.047(5) 0.130(8) -0.015(6) -0.038(7) 0.011(5)
C5A 0.081(8) 0.055(7) 0.103(10) -0.042(7) -0.044(7) 0.023(6)
C6A 0.045(6) 0.041(5) 0.057(6) -0.021(4) -0.019(5) -0.001(4)
C7A 0.068(8) 0.102(10) 0.076(9) 0.055(8) -0.049(7) -0.046(7)
C8A 0.043(6) 0.059(7) 0.042(6) -0.014(5) -0.006(5) -0.002(5)
C9A 0.041(5) 0.041(5) 0.024(4) 0.001(4) 0.000(4) -0.007(4)
C10A 0.031(4) 0.053(6) 0.033(4) 0.000(4) 0.012(4) -0.009(4)
C11A 0.067(7) 0.067(7) 0.056(7) 0.016(6) 0.019(6) 0.004(6)
C12A 0.028(4) 0.060(6) 0.054(6) -0.007(5) -0.002(4) -0.002(4)
C13A 0.037(5) 0.048(6) 0.046(5) -0.002(5) 0.005(4) -0.002(4)
C14A 0.020(4) 0.031(4) 0.022(3) 0.000(3) -0.004(3) 0.006(3)
C15A 0.030(4) 0.022(4) 0.018(3) 0.004(3) 0.004(3) 0.010(3)
C16A 0.025(4) 0.027(4) 0.023(4) -0.003(3) 0.003(3) -0.002(3)
C17A 0.039(5) 0.023(4) 0.026(4) 0.005(3) 0.004(3) -0.001(3)
C18A 0.025(4) 0.036(4) 0.020(3) 0.010(3) -0.004(3) 0.006(4)
C19A 0.025(4) 0.032(4) 0.023(4) 0.003(3) -0.005(3) -0.002(3)
C20A 0.027(4) 0.027(4) 0.020(4) 0.003(3) 0.001(3) 0.002(3)
C21A 0.028(4) 0.031(4) 0.026(4) -0.008(3) -0.004(3) -0.001(3)
C22A 0.038(5) 0.031(5) 0.034(5) -0.015(4) 0.001(4) 0.009(4)
C23A 0.048(6) 0.048(5) 0.026(4) -0.004(4) -0.003(4) 0.012(4)
C24A 0.048(6) 0.039(5) 0.039(5) -0.008(4) 0.001(4) -0.002(4)
C25A 0.019(4) 0.029(4) 0.024(4) 0.005(3) -0.016(3) -0.003(3)
C26A 0.028(4) 0.027(4) 0.030(4) 0.004(3) -0.007(3) 0.002(3)
C27A 0.035(5) 0.034(5) 0.036(5) 0.002(4) -0.013(4) 0.005(4)
C28A 0.041(5) 0.027(5) 0.045(5) 0.000(4) -0.015(4) 0.005(4)
C29A 0.043(5) 0.030(5) 0.035(5) 0.018(4) -0.021(4) -0.014(4)
C30A 0.025(4) 0.034(5) 0.034(4) 0.005(4) -0.014(3) -0.002(4)
C31A 0.044(5) 0.031(4) 0.031(4) -0.003(4) 0.004(4) 0.004(4)
C32A 0.046(5) 0.046(5) 0.033(4) 0.016(4) -0.006(4) -0.010(5)
C33A 0.046(6) 0.046(6) 0.039(5) -0.002(4) 0.009(4) 0.004(4)
C34A 0.049(6) 0.079(8) 0.037(5) -0.022(5) 0.000(5) 0.001(5)
C35A 0.089(9) 0.088(9) 0.053(7) -0.029(6) -0.009(6) 0.042(7)
C36A 0.081(8) 0.078(8) 0.052(6) -0.031(6) -0.020(6) 0.056(7)
Yb1B 0.02331(16) 0.02260(15) 0.01922(14) -0.00142(12) -0.00086(14) -0.00322(14)
N1B 0.024(3) 0.035(4) 0.029(4) 0.001(3) -0.009(3) -0.001(3)
N2B 0.017(3) 0.021(3) 0.027(3) -0.001(3) 0.000(2) 0.003(3)
N3B 0.032(3) 0.025(3) 0.012(3) 0.001(2) 0.001(3) 0.002(3)
N4B 0.019(3) 0.034(4) 0.025(3) -0.004(3) 0.000(3) -0.002(3)
O1B 0.037(3) 0.039(3) 0.027(3) 0.001(3) 0.003(3) -0.008(3)
C1B 0.025(4) 0.037(4) 0.020(4) 0.000(3) -0.003(3) 0.014(3)
C2B 0.021(4) 0.028(4) 0.028(4) -0.005(3) -0.003(3) 0.010(3)
C3B 0.032(4) 0.034(4) 0.028(4) -0.006(3) -0.009(4) -0.002(4)
C4B 0.039(5) 0.026(4) 0.046(5) 0.000(4) -0.006(4) -0.003(4)
C5B 0.040(5) 0.029(4) 0.036(4) 0.006(3) 0.003(4) 0.006(4)
C6B 0.025(4) 0.031(4) 0.035(4) 0.000(4) 0.001(4) 0.001(3)
C7B 0.041(5) 0.037(5) 0.028(4) 0.001(4) -0.008(4) 0.002(4)
C8B 0.048(5) 0.033(5) 0.030(4) -0.001(4) -0.012(4) -0.004(4)
C9B 0.029(4) 0.031(4) 0.017(3) -0.002(3) -0.005(3) -0.001(3)
C10B 0.025(4) 0.033(4) 0.028(4) 0.002(3) -0.002(3) -0.005(3)
C11B 0.039(5) 0.055(6) 0.052(6) -0.003(5) 0.016(5) -0.014(5)
C12B 0.031(5) 0.038(5) 0.055(6) 0.003(4) -0.012(4) -0.002(4)
C13B 0.032(4) 0.035(5) 0.045(5) 0.011(4) 0.004(4) -0.008(4)
C14B 0.024(4) 0.023(4) 0.021(3) 0.001(3) 0.008(3) -0.006(3)
C15B 0.023(4) 0.018(3) 0.018(3) 0.003(3) 0.002(3) -0.002(3)
C16B 0.025(4) 0.033(4) 0.021(4) 0.000(3) 0.002(3) -0.001(3)
C17B 0.042(5) 0.027(4) 0.019(3) -0.008(3) -0.004(4) 0.001(4)
C18B 0.051(6) 0.039(5) 0.014(4) -0.001(3) 0.000(4) -0.002(4)
C19B 0.022(4) 0.028(4) 0.032(4) -0.003(3) -0.011(3) -0.008(3)
C20B 0.022(4) 0.029(4) 0.021(4) -0.001(3) 0.004(3) 0.002(3)
C21B 0.048(5) 0.024(4) 0.015(4) -0.003(3) 0.002(3) 0.001(4)
C22B 0.035(5) 0.031(5) 0.036(5) -0.002(4) -0.008(4) 0.008(4)
C23B 0.052(6) 0.042(5) 0.023(4) 0.006(4) -0.001(4) -0.004(4)
C24B 0.047(5) 0.031(4) 0.028(4) 0.005(3) -0.003(4) -0.003(4)
C25B 0.023(4) 0.032(4) 0.015(3) 0.001(3) -0.008(3) 0.000(3)
C26B 0.017(4) 0.033(4) 0.023(4) -0.007(3) -0.008(3) -0.002(3)
C27B 0.024(4) 0.044(5) 0.027(4) 0.000(4) -0.001(3) -0.012(4)
C28B 0.040(5) 0.023(4) 0.032(4) -0.001(3) -0.014(4) -0.011(4)
C29B 0.032(4) 0.039(5) 0.016(4) -0.004(3) -0.005(3) 0.003(4)
C30B 0.025(4) 0.023(4) 0.020(4) -0.002(3) -0.014(3) -0.004(3)
C31B 0.025(4) 0.045(5) 0.025(4) 0.000(4) -0.001(3) -0.004(3)
C32B 0.027(4) 0.042(4) 0.025(3) -0.003(3) 0.000(3) 0.001(4)
C33B 0.090(8) 0.058(7) 0.029(5) -0.001(4) 0.015(5) -0.024(6)
C34B 0.100(7) 0.073(6) 0.041(4) 0.004(4) 0.008(4) -0.035(5)
C35B 0.100(7) 0.073(6) 0.041(4) 0.004(4) 0.008(4) -0.035(5)
C36B 0.042(5) 0.053(6) 0.036(5) 0.005(4) 0.006(4) -0.025(5)
Yb1C 0.02209(16) 0.02937(16) 0.01679(14) -0.00131(13) 0.00011(13) -0.00098(14)
N1C 0.036(4) 0.032(4) 0.029(3) -0.001(3) -0.010(3) 0.004(3)
N2C 0.032(4) 0.032(3) 0.024(3) -0.004(3) -0.005(3) -0.001(3)
N3C 0.021(3) 0.028(3) 0.016(3) -0.003(3) 0.000(2) 0.002(3)
N4C 0.028(3) 0.033(4) 0.021(3) -0.002(3) -0.001(3) -0.002(3)
O1C 0.024(3) 0.056(4) 0.027(3) -0.009(3) 0.002(2) 0.000(3)
C1C 0.043(5) 0.034(4) 0.007(3) 0.008(3) 0.001(3) -0.003(4)
C2C 0.040(5) 0.044(5) 0.020(4) 0.011(4) 0.001(3) -0.008(4)
C3C 0.063(6) 0.048(5) 0.018(4) 0.003(3) -0.011(4) -0.012(5)
C4C 0.079(7) 0.041(5) 0.019(4) -0.008(4) 0.001(4) -0.002(5)
C5C 0.042(5) 0.041(5) 0.035(5) 0.008(4) 0.013(4) 0.004(4)
C6C 0.031(4) 0.037(5) 0.019(4) 0.008(3) -0.003(3) 0.004(4)
C7C 0.032(5) 0.069(7) 0.029(5) 0.016(4) -0.008(4) -0.011(4)
C8C 0.032(5) 0.052(6) 0.043(5) 0.014(4) -0.009(4) 0.000(4)
C9C 0.046(5) 0.025(4) 0.029(4) 0.000(3) -0.008(4) -0.001(4)
C10C 0.066(7) 0.042(6) 0.040(5) -0.006(4) -0.006(5) 0.020(5)
C11C 0.117(11) 0.035(6) 0.129(11) -0.018(7) 0.033(9) -0.008(7)
C12C 0.109(8) 0.085(7) 0.068(6) -0.005(6) -0.008(6) 0.050(6)
C13C 0.076(8) 0.060(7) 0.044(6) -0.014(5) 0.009(5) 0.025(6)
C14C 0.031(4) 0.027(4) 0.026(4) 0.000(3) 0.003(3) 0.006(3)
C15C 0.030(4) 0.034(4) 0.016(3) -0.005(3) -0.003(3) 0.000(4)
C16C 0.032(4) 0.033(4) 0.019(4) 0.002(3) 0.006(3) 0.005(3)
C17C 0.046(5) 0.048(5) 0.021(4) 0.000(3) -0.003(4) 0.001(5)
C18C 0.044(5) 0.043(5) 0.034(4) -0.014(4) -0.011(4) -0.004(4)
C19C 0.051(5) 0.029(4) 0.028(4) -0.001(3) 0.002(4) 0.001(4)
C20C 0.020(4) 0.033(5) 0.024(4) 0.003(3) 0.002(3) 0.005(3)
C21C 0.037(5) 0.040(5) 0.023(4) -0.003(3) 0.006(4) -0.002(4)
C22C 0.043(5) 0.043(6) 0.048(6) -0.010(4) 0.022(4) 0.003(4)
C23C 0.026(5) 0.062(6) 0.046(5) -0.009(5) 0.010(4) 0.005(4)
C24C 0.052(6) 0.058(6) 0.020(4) 0.000(4) 0.017(4) 0.003(5)
C25C 0.025(4) 0.025(4) 0.023(4) -0.001(3) 0.000(3) -0.009(3)
C26C 0.034(5) 0.031(4) 0.028(4) 0.006(3) -0.001(4) -0.001(4)
C27C 0.033(5) 0.032(4) 0.051(5) -0.011(4) 0.014(4) -0.001(4)
C28C 0.049(6) 0.053(5) 0.031(5) -0.014(4) 0.023(5) -0.012(5)
C29C 0.057(7) 0.055(6) 0.028(5) -0.003(4) 0.005(4) -0.027(5)
C30C 0.025(4) 0.043(5) 0.028(4) 0.000(4) -0.001(3) -0.008(4)
C31C 0.027(5) 0.043(5) 0.052(5) 0.012(4) -0.003(4) -0.007(4)
C32C 0.035(5) 0.056(6) 0.046(6) 0.011(5) -0.011(4) -0.007(4)
C33C 0.027(4) 0.086(8) 0.029(4) -0.011(5) -0.008(4) 0.007(5)
C34C 0.028(4) 0.050(6) 0.047(5) 0.002(4) 0.000(4) 0.000(4)
C35C 0.028(4) 0.040(5) 0.038(5) 0.003(4) 0.004(4) 0.008(4)
C36C 0.030(4) 0.023(4) 0.048(5) 0.000(4) 0.007(4) 0.006(3)
Yb1D 0.02419(16) 0.03130(16) 0.01734(14) -0.00015(13) 0.00012(14) -0.00097(16)
N1D 0.032(4) 0.041(4) 0.027(4) -0.002(3) 0.006(3) 0.005(3)
N2D 0.032(3) 0.029(4) 0.014(3) 0.000(3) 0.003(3) -0.003(3)
N3D 0.026(4) 0.040(4) 0.021(3) -0.002(3) 0.002(3) 0.000(3)
N4D 0.029(4) 0.034(4) 0.026(3) 0.000(3) -0.003(3) 0.002(3)
O1D 0.024(3) 0.073(5) 0.042(4) 0.004(3) 0.001(3) -0.010(3)
C1D 0.031(4) 0.038(5) 0.023(4) -0.001(4) 0.004(3) 0.012(4)
C2D 0.038(5) 0.037(5) 0.020(4) -0.004(3) 0.000(3) 0.006(4)
C3D 0.048(6) 0.060(6) 0.020(4) -0.005(4) -0.006(4) 0.014(5)
C4D 0.051(6) 0.053(6) 0.027(5) 0.001(4) 0.008(4) 0.011(5)
C5D 0.037(5) 0.036(4) 0.035(4) 0.004(4) 0.003(4) 0.000(4)
C6D 0.034(5) 0.034(5) 0.029(4) 0.000(4) -0.005(4) 0.007(4)
C7D 0.040(5) 0.046(6) 0.049(6) -0.009(4) -0.013(4) 0.006(4)
C8D 0.038(5) 0.042(5) 0.036(5) 0.001(4) -0.012(4) 0.001(4)
C9D 0.032(4) 0.029(5) 0.029(4) -0.010(3) -0.001(3) 0.001(4)
C10D 0.032(5) 0.068(7) 0.027(4) -0.003(4) 0.015(4) 0.003(4)
C11D 0.071(7) 0.080(8) 0.035(5) -0.017(5) 0.028(5) -0.004(6)
C12D 0.039(6) 0.103(10) 0.069(7) 0.017(7) 0.019(5) -0.014(6)
C13D 0.057(6) 0.059(7) 0.045(6) 0.015(5) 0.022(5) -0.002(5)
C14D 0.039(5) 0.022(4) 0.019(3) 0.000(3) -0.001(4) -0.011(4)
C15D 0.030(4) 0.034(5) 0.022(4) 0.004(3) 0.000(3) -0.008(3)
C16D 0.042(5) 0.049(6) 0.032(5) 0.001(4) -0.003(4) 0.006(4)
C17D 0.041(5) 0.059(6) 0.036(5) 0.011(5) -0.016(4) 0.005(5)
C18D 0.052(6) 0.046(5) 0.020(4) -0.008(3) -0.013(4) 0.001(4)
C19D 0.046(5) 0.037(5) 0.023(4) -0.005(3) 0.001(4) -0.007(4)
C20D 0.038(5) 0.031(5) 0.029(4) 0.000(3) 0.002(4) -0.005(4)
C21D 0.059(6) 0.039(5) 0.026(4) 0.000(4) 0.001(4) -0.001(4)
C22D 0.094(8) 0.045(5) 0.030(4) 0.009(4) 0.003(6) -0.016(6)
C23D 0.056(6) 0.036(5) 0.045(5) -0.001(4) 0.017(4) -0.009(4)
C24D 0.061(6) 0.031(5) 0.054(6) 0.005(4) -0.006(5) 0.004(4)
C25D 0.035(5) 0.029(4) 0.014(4) -0.011(3) 0.002(3) -0.001(3)
C26D 0.040(5) 0.041(5) 0.021(4) -0.012(3) 0.002(4) 0.002(4)
C27D 0.052(6) 0.045(5) 0.026(4) -0.006(4) 0.018(5) -0.007(5)
C28D 0.080(7) 0.040(5) 0.028(4) -0.001(4) 0.000(5) 0.004(6)
C29D 0.053(6) 0.051(6) 0.028(5) -0.006(4) -0.016(4) 0.012(5)
C30D 0.034(4) 0.045(5) 0.019(4) -0.015(4) -0.005(3) 0.003(4)
C31D 0.043(5) 0.036(5) 0.031(5) -0.011(4) 0.004(4) 0.001(4)
C32D 0.035(5) 0.058(6) 0.052(6) -0.021(5) 0.003(5) -0.006(5)
C33D 0.045(6) 0.085(9) 0.058(7) 0.015(6) -0.010(5) -0.018(6)
C34D 0.037(6) 0.101(10) 0.068(8) -0.033(7) -0.002(5) 0.013(6)
C35D 0.029(5) 0.069(7) 0.072(8) -0.021(6) 0.020(5) -0.022(5)
C36D 0.045(6) 0.039(5) 0.045(5) -0.002(4) 0.009(4) -0.015(4)

loop_
_atom_type_symbol
_atom_type_description
_atom_type_scat_dispersion_real
_atom_type_scat_dispersion_imag
_atom_type_scat_source
C C 0.0033 0.0016 'International Tables Vol C Tables 4.2.6.8 and 6.1.1.4'
H H 0.0000 0.0000 'International Tables Vol C Tables 4.2.6.8 and 6.1.1.4'
N N 0.0061 0.0033 'International Tables Vol C Tables 4.2.6.8 and 6.1.1.4'
O O 0.0106 0.0060 'International Tables Vol C Tables 4.2.6.8 and 6.1.1.4'
Yb Yb -0.3850 5.5486 'International Tables Vol C Tables 4.2.6.8 and 6.1.1.4'

loop_
_geom_angle_atom_site_label_1
_geom_angle_atom_site_label_2
_geom_angle_atom_site_label_3
_geom_angle
N2A Yb1A O1A 101.61(19)
N2A Yb1A N3A 69.0(2)
O1A Yb1A N3A 98.2(2)
N2A Yb1A C25A 120.8(2)
O1A Yb1A C25A 110.9(2)
N3A Yb1A C25A 58.7(2)
N2A Yb1A C30A 117.1(2)
O1A Yb1A C30A 134.7(2)
N3A Yb1A C30A 76.2(2)
C25A Yb1A C30A 28.6(2)
N2A Yb1A C29A 132.7(2)
O1A Yb1A C29A 125.5(2)
N3A Yb1A C29A 104.5(2)
C25A Yb1A C29A 49.9(2)
C30A Yb1A C29A 28.5(2)
N2A Yb1A C26A 141.2(2)
O1A Yb1A C26A 85.0(2)
N3A Yb1A C26A 72.2(2)
C25A Yb1A C26A 28.3(2)
C30A Yb1A C26A 50.1(2)
C29A Yb1A C26A 57.3(2)
N2A Yb1A C2A 78.3(2)
O1A Yb1A C2A 118.3(3)
N3A Yb1A C2A 135.1(3)
C25A Yb1A C2A 121.6(3)
C30A Yb1A C2A 93.1(3)
C29A Yb1A C2A 75.9(2)
C26A Yb1A C2A 132.0(2)
N2A Yb1A C27A 169.0(2)
O1A Yb1A C27A 80.3(2)
N3A Yb1A C27A 100.1(2)
C25A Yb1A C27A 49.3(2)
C30A Yb1A C27A 57.3(2)
C29A Yb1A C27A 47.5(2)
C26A Yb1A C27A 27.8(2)
C2A Yb1A C27A 110.5(3)
N2A Yb1A C28A 158.1(2)
O1A Yb1A C28A 98.7(2)
N3A Yb1A C28A 116.2(2)
C25A Yb1A C28A 57.8(2)
C30A Yb1A C28A 49.6(2)
C29A Yb1A C28A 27.0(2)
C26A Yb1A C28A 48.8(2)
C2A Yb1A C28A 84.8(3)
C27A Yb1A C28A 26.6(2)
N2A Yb1A C1A 57.8(2)
O1A Yb1A C1A 101.3(3)
N3A Yb1A C1A 125.9(2)
C25A Yb1A C1A 146.6(3)
C30A Yb1A C1A 118.5(2)
C29A Yb1A C1A 103.8(2)
C26A Yb1A C1A 158.8(2)
C2A Yb1A C1A 28.0(2)
C27A Yb1A C1A 132.7(2)
C28A Yb1A C1A 110.0(2)
N2A Yb1A C14A 26.26(19)
O1A Yb1A C14A 84.92(19)
N3A Yb1A C14A 51.4(2)
C25A Yb1A C14A 109.8(2)
C30A Yb1A C14A 120.2(2)
C29A Yb1A C14A 146.3(2)
C26A Yb1A C14A 120.2(2)
C2A Yb1A C14A 104.1(2)
C27A Yb1A C14A 145.4(2)
C28A Yb1A C14A 167.5(2)
C1A Yb1A C14A 80.8(2)
C9A N1A C1A 118.2(8)
C14A N2A C9A 125.7(7)
C14A N2A Yb1A 103.8(5)
C9A N2A Yb1A 129.7(5)
C20A N3A C15A 126.5(6)
C20A N3A Yb1A 130.5(5)
C15A N3A Yb1A 102.4(4)
C20A N4A C25A 114.8(6)
C36A O1A C33A 107.9(7)
C36A O1A Yb1A 126.9(6)
C33A O1A Yb1A 124.2(5)
N1A C1A C6A 121.8(8)
N1A C1A C2A 117.0(10)
C6A C1A C2A 120.9(10)
N1A C1A Yb1A 107.9(5)
C6A C1A Yb1A 94.2(6)
C2A C1A Yb1A 72.9(5)
C3A C2A C1A 117.5(12)
C3A C2A C7A 123.5(10)
C1A C2A C7A 119.0(10)
C3A C2A Yb1A 91.7(7)
C1A C2A Yb1A 79.1(5)
C7A C2A Yb1A 98.8(6)
C2A C3A C4A 123.8(11)
C3A C4A C5A 118.9(11)
C6A C5A C4A 120.0(12)
C5A C6A C1A 119.0(10)
C5A C6A C8A 122.3(10)
C1A C6A C8A 118.7(8)
N1A C9A N2A 120.1(8)
N1A C9A C10A 117.0(8)
N2A C9A C10A 122.7(8)
C13A C10A C11A 107.6(8)
C13A C10A C12A 112.6(8)
C11A C10A C12A 104.9(7)
C13A C10A C9A 113.3(7)
C11A C10A C9A 106.8(7)
C12A C10A C9A 111.1(7)
N2A C14A C19A 124.8(7)
N2A C14A C15A 119.0(6)
C19A C14A C15A 115.5(6)
N2A C14A Yb1A 50.0(4)
C19A C14A Yb1A 142.3(5)
C15A C14A Yb1A 77.3(4)
C16A C15A N3A 124.9(7)
C16A C15A C14A 119.5(6)
N3A C15A C14A 114.8(6)
C16A C15A Yb1A 139.4(5)
N3A C15A Yb1A 50.6(3)
C14A C15A Yb1A 75.0(4)
C15A C16A C17A 121.9(7)
C18A C17A C16A 119.7(7)
C19A C18A C17A 119.6(7)
C18A C19A C14A 123.6(7)
N4A C20A N3A 119.9(7)
N4A C20A C21A 113.2(6)
N3A C20A C21A 126.6(6)
C24A C21A C23A 107.5(7)
C24A C21A C22A 110.6(7)
C23A C21A C22A 105.3(6)
C24A C21A C20A 110.4(6)
C23A C21A C20A 107.9(6)
C22A C21A C20A 114.7(6)
C30A C25A N4A 119.6(7)
C30A C25A C26A 120.6(7)
N4A C25A C26A 119.8(7)
C30A C25A Yb1A 76.2(4)
N4A C25A Yb1A 115.6(5)
C26A C25A Yb1A 79.3(4)
C25A C26A C27A 118.6(7)
C25A C26A C31A 121.4(7)
C27A C26A C31A 120.1(7)
C25A C26A Yb1A 72.4(4)
C27A C26A Yb1A 79.0(5)
C31A C26A Yb1A 119.1(5)
C28A C27A C26A 121.5(8)
C28A C27A Yb1A 76.8(5)
C26A C27A Yb1A 73.2(4)
C27A C28A C29A 119.2(8)
C27A C28A Yb1A 76.6(5)
C29A C28A Yb1A 73.3(5)
C28A C29A C30A 121.6(8)
C28A C29A Yb1A 79.6(5)
C30A C29A Yb1A 72.8(4)
C25A C30A C29A 118.5(8)
C25A C30A C32A 119.6(7)
C29A C30A C32A 121.9(7)
C25A C30A Yb1A 75.2(4)
C29A C30A Yb1A 78.7(4)
C32A C30A Yb1A 114.9(5)
O1A C33A C34A 106.2(7)
C33A C34A C35A 102.8(9)
C36A C35A C34A 101.2(8)
O1A C36A C35A 105.5(8)
N2B Yb1B O1B 103.26(18)
N2B Yb1B N3B 68.0(2)
O1B Yb1B N3B 99.66(19)
N2B Yb1B C30B 116.1(2)
O1B Yb1B C30B 133.7(2)
N3B Yb1B C30B 75.2(2)
N2B Yb1B C25B 120.4(2)
O1B Yb1B C25B 109.3(2)
N3B Yb1B C25B 58.3(2)
C30B Yb1B C25B 29.2(2)
N2B Yb1B C2B 78.6(2)
O1B Yb1B C2B 118.8(2)
N3B Yb1B C2B 133.9(2)
C30B Yb1B C2B 93.1(2)
C25B Yb1B C2B 122.1(2)
N2B Yb1B C26B 140.7(2)
O1B Yb1B C26B 83.4(2)
N3B Yb1B C26B 72.7(2)
C30B Yb1B C26B 50.8(2)
C25B Yb1B C26B 28.2(2)
C2B Yb1B C26B 132.3(2)
N2B Yb1B C29B 131.5(2)
O1B Yb1B C29B 125.2(2)
N3B Yb1B C29B 102.5(2)
C30B Yb1B C29B 27.5(2)
C25B Yb1B C29B 49.3(2)
C2B Yb1B C29B 76.4(2)
C26B Yb1B C29B 57.4(2)
N2B Yb1B C27B 168.1(2)
O1B Yb1B C27B 78.7(2)
N3B Yb1B C27B 100.1(2)
C30B Yb1B C27B 57.8(2)
C25B Yb1B C27B 48.9(2)
C2B Yb1B C27B 111.0(2)
C26B Yb1B C27B 27.4(2)
C29B Yb1B C27B 48.4(2)
N2B Yb1B C1B 57.1(2)
O1B Yb1B C1B 103.15(19)
N3B Yb1B C1B 123.9(2)
C30B Yb1B C1B 118.0(2)
C25B Yb1B C1B 146.6(2)
C2B Yb1B C1B 28.3(2)
C26B Yb1B C1B 159.8(2)
C29B Yb1B C1B 104.6(2)
C27B Yb1B C1B 134.3(2)
N2B Yb1B C28B 157.4(2)
O1B Yb1B C28B 98.3(2)
N3B Yb1B C28B 115.2(2)
C30B Yb1B C28B 48.8(2)
C25B Yb1B C28B 56.9(2)
C2B Yb1B C28B 85.1(2)
C26B Yb1B C28B 48.5(2)
C29B Yb1B C28B 27.2(2)
C27B Yb1B C28B 27.2(2)
C1B Yb1B C28B 111.3(2)
N2B Yb1B C15B 51.20(19)
O1B Yb1B C15B 84.05(18)
N3B Yb1B C15B 26.68(18)
C30B Yb1B C15B 101.68(19)
C25B Yb1B C15B 83.9(2)
C2B Yb1B C15B 129.3(2)
C26B Yb1B C15B 92.1(2)
C29B Yb1B C15B 129.1(2)
C27B Yb1B C15B 118.0(2)
C1B Yb1B C15B 107.5(2)
C28B Yb1B C15B 139.4(2)
C9B N1B C1B 117.3(6)
C9B N2B C14B 125.3(6)
C9B N2B Yb1B 130.3(5)
C14B N2B Yb1B 103.7(4)
C20B N3B C15B 127.3(6)
C20B N3B Yb1B 130.0(5)
C15B N3B Yb1B 101.7(4)
C20B N4B C25B 114.2(6)
C33B O1B C36B 105.7(6)
C33B O1B Yb1B 125.8(5)
C36B O1B Yb1B 128.5(5)
N1B C1B C6B 123.1(7)
N1B C1B C2B 119.0(7)
C6B C1B C2B 117.8(7)
N1B C1B Yb1B 109.3(4)
C6B C1B Yb1B 89.7(5)
C2B C1B Yb1B 72.9(4)
C3B C2B C1B 120.0(7)
C3B C2B C7B 121.7(7)
C1B C2B C7B 118.2(7)
C3B C2B Yb1B 90.2(5)
C1B C2B Yb1B 78.8(4)
C7B C2B Yb1B 104.0(5)
C2B C3B C4B 121.5(7)
C2B C3B Yb1B 64.2(4)
C4B C3B Yb1B 91.4(5)
C5B C4B C3B 118.5(7)
C4B C5B C6B 121.7(8)
C5B C6B C1B 120.5(8)
C5B C6B C8B 120.9(7)
C1B C6B C8B 118.6(7)
N1B C9B N2B 119.6(7)
N1B C9B C10B 115.1(7)
N2B C9B C10B 124.6(7)
C13B C10B C12B 111.0(7)
C13B C10B C9B 114.2(6)
C12B C10B C9B 111.5(6)
C13B C10B C11B 105.4(7)
C12B C10B C11B 107.2(7)
C9B C10B C11B 107.1(6)
N2B C14B C19B 124.4(7)
N2B C14B C15B 117.2(6)
C19B C14B C15B 117.5(6)
N2B C14B Yb1B 50.0(3)
C19B C14B Yb1B 141.5(5)
C15B C14B Yb1B 75.7(4)
N3B C15B C16B 123.5(7)
N3B C15B C14B 116.6(6)
C16B C15B C14B 119.0(6)
N3B C15B Yb1B 51.6(3)
C16B C15B Yb1B 135.7(5)
C14B C15B Yb1B 76.9(4)
C15B C16B C17B 122.2(7)
C16B C17B C18B 118.4(7)
C19B C18B C17B 120.3(7)
C18B C19B C14B 122.2(7)
N4B C20B N3B 121.4(7)
N4B C20B C21B 112.8(6)
N3B C20B C21B 125.6(7)
C22B C21B C23B 107.9(7)
C22B C21B C24B 110.9(6)
C23B C21B C24B 106.1(7)
C22B C21B C20B 109.5(6)
C23B C21B C20B 107.0(6)
C24B C21B C20B 115.1(6)
C26B C25B N4B 121.3(7)
C26B C25B C30B 120.6(7)
N4B C25B C30B 118.0(6)
C26B C25B Yb1B 78.6(4)
N4B C25B Yb1B 115.3(4)
C30B C25B Yb1B 74.8(4)
C27B C26B C25B 118.7(7)
C27B C26B C31B 120.7(7)
C25B C26B C31B 120.6(7)
C27B C26B Yb1B 78.2(4)
C25B C26B Yb1B 73.2(4)
C31B C26B Yb1B 116.9(4)
C26B C27B C28B 120.6(7)
C26B C27B Yb1B 74.5(4)
C28B C27B Yb1B 77.1(4)
C29B C28B C27B 120.3(8)
C29B C28B Yb1B 74.6(4)
C27B C28B Yb1B 75.7(4)
C30B C29B C28B 120.9(8)
C30B C29B Yb1B 72.1(4)
C28B C29B Yb1B 78.2(4)
C29B C30B C25B 118.7(7)
C29B C30B C32B 122.0(7)
C25B C30B C32B 119.3(6)
C29B C30B Yb1B 80.4(4)
C25B C30B Yb1B 76.0(4)
C32B C30B Yb1B 114.1(4)
O1B C33B C34B 107.8(8)
C33B C34B C35B 108.1(9)
C34B C35B C36B 103.5(8)
O1B C36B C35B 105.7(7)
O1C Yb1C N3C 97.62(18)
O1C Yb1C N2C 100.8(2)
N3C Yb1C N2C 68.4(2)
O1C Yb1C C2C 129.8(2)
N3C Yb1C C2C 125.5(2)
N2C Yb1C C2C 76.7(2)
O1C Yb1C C25C 103.6(2)
N3C Yb1C C25C 59.4(2)
N2C Yb1C C25C 124.4(2)
C2C Yb1C C25C 119.3(2)
O1C Yb1C C1C 108.8(2)
N3C Yb1C C1C 123.0(2)
N2C Yb1C C1C 57.8(2)
C2C Yb1C C1C 28.3(2)
C25C Yb1C C1C 146.4(2)
O1C Yb1C C30C 123.6(2)
N3C Yb1C C30C 79.2(2)
N2C Yb1C C30C 128.0(2)
C2C Yb1C C30C 91.8(2)
C25C Yb1C C30C 28.1(2)
C1C Yb1C C30C 119.9(2)
O1C Yb1C C3C 118.1(2)
N3C Yb1C C3C 144.3(2)
N2C Yb1C C3C 103.0(2)
C2C Yb1C C3C 27.1(2)
C25C Yb1C C3C 107.9(2)
C1C Yb1C C3C 48.0(2)
C30C Yb1C C3C 80.5(2)
O1C Yb1C C14C 83.78(19)
N3C Yb1C C14C 50.4(2)
N2C Yb1C C14C 26.70(19)
C2C Yb1C C14C 103.4(2)
C25C Yb1C C14C 109.8(2)
C1C Yb1C C14C 82.8(2)
C30C Yb1C C14C 126.9(2)
C3C Yb1C C14C 129.6(2)
O1C Yb1C C26C 77.7(2)
N3C Yb1C C26C 70.2(2)
N2C Yb1C C26C 137.9(2)
C2C Yb1C C26C 136.3(2)
C25C Yb1C C26C 26.9(2)
C1C Yb1C C26C 162.8(2)
C30C Yb1C C26C 47.9(2)
C3C Yb1C C26C 114.8(2)
C14C Yb1C C26C 114.1(2)
O1C Yb1C C15C 82.4(2)
N3C Yb1C C15C 26.6(2)
N2C Yb1C C15C 50.68(19)
C2C Yb1C C15C 124.3(2)
C25C Yb1C C15C 84.2(2)
C1C Yb1C C15C 108.4(2)
C30C Yb1C C15C 105.8(2)
C3C Yb1C C15C 151.3(2)
C14C Yb1C C15C 26.60(19)
C26C Yb1C C15C 88.0(2)
O1C Yb1C C6C 83.1(2)
N3C Yb1C C6C 137.7(2)
N2C Yb1C C6C 70.0(2)
C2C Yb1C C6C 48.4(2)
C25C Yb1C C6C 161.4(2)
C1C Yb1C C6C 27.1(2)
C30C Yb1C C6C 134.8(2)
C3C Yb1C C6C 54.4(2)
C14C Yb1C C6C 88.0(2)
C26C Yb1C C6C 148.5(2)
C15C Yb1C C6C 114.1(2)
C9C N1C C1C 115.7(6)
C9C N2C C14C 125.3(6)
C9C N2C Yb1C 130.3(5)
C14C N2C Yb1C 103.7(4)
C20C N3C C15C 126.6(6)
C20C N3C Yb1C 128.7(5)
C15C N3C Yb1C 104.2(4)
C20C N4C C25C 117.5(6)
C33C O1C C36C 106.0(6)
C33C O1C Yb1C 128.2(5)
C36C O1C Yb1C 125.6(5)
N1C C1C C2C 118.6(7)
N1C C1C C6C 121.0(7)
C2C C1C C6C 120.3(7)
N1C C1C Yb1C 113.4(4)
C2C C1C Yb1C 74.8(4)
C6C C1C Yb1C 84.4(5)
C3C C2C C1C 119.1(8)
C3C C2C C7C 121.5(8)
C1C C2C C7C 119.4(8)
C3C C2C Yb1C 83.2(5)
C1C C2C Yb1C 76.8(4)
C7C C2C Yb1C 108.8(5)
C4C C3C C2C 121.0(8)
C4C C3C Yb1C 85.4(5)
C2C C3C Yb1C 69.7(4)
C5C C4C C3C 120.6(8)
C4C C5C C6C 121.0(8)
C1C C6C C5C 118.1(7)
C1C C6C C8C 120.8(7)
C5C C6C C8C 121.1(8)
C1C C6C Yb1C 68.6(4)
C5C C6C Yb1C 83.6(5)
C8C C6C Yb1C 116.9(5)
N1C C9C N2C 120.6(7)
N1C C9C C10C 113.2(7)
N2C C9C C10C 125.6(7)
C11C C10C C12C 107.0(10)
C11C C10C C13C 109.8(9)
C12C C10C C13C 107.8(9)
C11C C10C C9C 112.6(9)
C12C C10C C9C 106.7(8)
C13C C10C C9C 112.8(8)
C19C C14C C15C 119.3(7)
C19C C14C N2C 122.5(7)
C15C C14C N2C 117.6(7)
C19C C14C Yb1C 141.3(6)
C15C C14C Yb1C 77.0(4)
N2C C14C Yb1C 49.6(3)
C16C C15C C14C 118.7(7)
C16C C15C N3C 124.3(7)
C14C C15C N3C 116.4(6)
C16C C15C Yb1C 141.8(5)
C14C C15C Yb1C 76.4(4)
N3C C15C Yb1C 49.2(3)
C17C C16C C15C 121.3(7)
C16C C17C C18C 119.3(7)
C19C C18C C17C 120.5(8)
C18C C19C C14C 120.7(8)
N4C C20C N3C 120.8(7)
N4C C20C C21C 112.3(7)
N3C C20C C21C 126.6(7)
C22C C21C C23C 106.7(7)
C22C C21C C20C 115.5(7)
C23C C21C C20C 107.5(6)
C22C C21C C24C 111.4(7)
C23C C21C C24C 107.2(7)
C20C C21C C24C 108.2(6)
C26C C25C N4C 122.1(7)
C26C C25C C30C 120.5(7)
N4C C25C C30C 117.3(7)
C26C C25C Yb1C 84.4(5)
N4C C25C Yb1C 109.9(4)
C30C C25C Yb1C 78.7(4)
C25C C26C C27C 118.8(7)
C25C C26C C31C 120.2(7)
C27C C26C C31C 121.0(7)
C25C C26C Yb1C 68.7(4)
C27C C26C Yb1C 88.6(5)
C31C C26C Yb1C 112.8(5)
C28C C27C C26C 121.3(8)
C29C C28C C27C 119.6(8)
C28C C29C C30C 121.7(8)
C29C C30C C25C 118.0(8)
C29C C30C C32C 121.6(8)
C25C C30C C32C 120.3(7)
C29C C30C Yb1C 88.6(5)
C25C C30C Yb1C 73.1(4)
C32C C30C Yb1C 109.5(5)
O1C C33C C34C 107.1(7)
C33C C34C C35C 104.5(7)
C36C C35C C34C 102.9(7)
O1C C36C C35C 103.6(6)
O1D Yb1D N2D 100.3(2)
O1D Yb1D N3D 98.8(2)
N2D Yb1D N3D 67.9(2)
O1D Yb1D C30D 133.9(2)
N2D Yb1D C30D 119.1(2)
N3D Yb1D C30D 77.1(2)
O1D Yb1D C25D 111.6(2)
N2D Yb1D C25D 119.5(2)
N3D Yb1D C25D 57.7(2)
C30D Yb1D C25D 28.7(2)
O1D Yb1D C1D 101.7(2)
N2D Yb1D C1D 59.1(2)
N3D Yb1D C1D 125.5(2)
C30D Yb1D C1D 118.1(2)
C25D Yb1D C1D 145.7(2)
O1D Yb1D C2D 119.4(2)
N2D Yb1D C2D 79.4(2)
N3D Yb1D C2D 133.5(2)
C30D Yb1D C2D 92.1(2)
C25D Yb1D C2D 120.7(2)
C1D Yb1D C2D 28.0(2)
O1D Yb1D C29D 122.4(2)
N2D Yb1D C29D 137.3(2)
N3D Yb1D C29D 103.6(2)
C30D Yb1D C29D 27.3(2)
C25D Yb1D C29D 48.5(2)
C1D Yb1D C29D 106.5(2)
C2D Yb1D C29D 78.6(2)
O1D Yb1D C15D 82.4(2)
N2D Yb1D C15D 50.8(2)
N3D Yb1D C15D 26.7(2)
C30D Yb1D C15D 103.7(2)
C25D Yb1D C15D 83.5(2)
C1D Yb1D C15D 109.1(2)
C2D Yb1D C15D 129.4(2)
C29D Yb1D C15D 130.3(2)
O1D Yb1D C14D 83.9(2)
N2D Yb1D C14D 26.0(2)
N3D Yb1D C14D 50.82(19)
C30D Yb1D C14D 121.8(2)
C25D Yb1D C14D 108.4(2)
C1D Yb1D C14D 82.0(2)
C2D Yb1D C14D 105.0(2)
C29D Yb1D C14D 148.3(2)
C15D Yb1D C14D 27.4(2)
O1D Yb1D C6D 74.6(2)
N2D Yb1D C6D 70.2(2)
N3D Yb1D C6D 135.5(2)
C30D Yb1D C6D 138.6(2)
C25D Yb1D C6D 165.7(2)
C1D Yb1D C6D 27.7(2)
C2D Yb1D C6D 48.0(2)
C29D Yb1D C6D 117.2(2)
C15D Yb1D C6D 110.5(2)
C14D Yb1D C6D 84.7(2)
O1D Yb1D C26D 86.2(2)
N2D Yb1D C26D 137.3(2)
N3D Yb1D C26D 69.3(2)
C30D Yb1D C26D 48.9(2)
C25D Yb1D C26D 27.2(2)
C1D Yb1D C26D 160.8(2)
C2D Yb1D C26D 133.5(2)
C29D Yb1D C26D 55.2(2)
C15D Yb1D C26D 89.1(2)
C14D Yb1D C26D 116.5(2)
C6D Yb1D C26D 150.0(2)
C9D N1D C1D 116.4(7)
C9D N2D C14D 125.8(6)
C9D N2D Yb1D 128.1(5)
C14D N2D Yb1D 104.4(4)
C20D N3D C15D 126.7(7)
C20D N3D Yb1D 131.1(5)
C15D N3D Yb1D 102.1(5)
C20D N4D C25D 114.8(6)
C36D O1D C33D 103.6(7)
C36D O1D Yb1D 126.6(5)
C33D O1D Yb1D 129.3(5)
N1D C1D C2D 118.4(7)
N1D C1D C6D 122.8(7)
C2D C1D C6D 118.6(7)
N1D C1D Yb1D 111.4(5)
C2D C1D Yb1D 79.6(5)
C6D C1D Yb1D 82.8(5)
C3D C2D C1D 119.2(8)
C3D C2D C7D 121.3(8)
C1D C2D C7D 119.5(7)
C3D C2D Yb1D 86.6(5)
C1D C2D Yb1D 72.4(4)
C7D C2D Yb1D 111.6(5)
C4D C3D C2D 121.6(8)
C4D C3D Yb1D 84.7(6)
C2D C3D Yb1D 67.6(5)
C3D C4D C5D 119.7(8)
C6D C5D C4D 121.5(8)
C5D C6D C1D 119.4(7)
C5D C6D C8D 121.4(8)
C1D C6D C8D 119.2(7)
C5D C6D Yb1D 87.3(5)
C1D C6D Yb1D 69.4(4)
C8D C6D Yb1D 112.9(5)
N1D C9D N2D 121.2(7)
N1D C9D C10D 113.7(7)
N2D C9D C10D 124.6(7)
C12D C10D C11D 108.9(8)
C12D C10D C13D 107.0(9)
C11D C10D C13D 110.6(8)
C12D C10D C9D 107.1(7)
C11D C10D C9D 109.5(7)
C13D C10D C9D 113.5(7)
N2D C14D C19D 124.2(7)
N2D C14D C15D 117.3(6)
C19D C14D C15D 117.7(7)
N2D C14D Yb1D 49.6(3)
C19D C14D Yb1D 141.5(5)
C15D C14D Yb1D 76.3(4)
C16D C15D N3D 124.6(8)
C16D C15D C14D 118.6(7)
N3D C15D C14D 116.2(7)
C16D C15D Yb1D 138.8(5)
N3D C15D Yb1D 51.2(4)
C14D C15D Yb1D 76.3(4)
C15D C16D C17D 122.7(9)
C18D C17D C16D 118.9(8)
C17D C18D C19D 121.3(7)
C18D C19D C14D 120.8(8)
N4D C20D N3D 120.2(7)
N4D C20D C21D 111.6(7)
N3D C20D C21D 128.2(7)
C24D C21D C23D 107.4(7)
C24D C21D C20D 111.6(7)
C23D C21D C20D 107.9(7)
C24D C21D C22D 109.2(8)
C23D C21D C22D 106.0(8)
C20D C21D C22D 114.3(7)
C26D C25D N4D 120.4(7)
C26D C25D C30D 120.9(7)
N4D C25D C30D 118.7(7)
C26D C25D Yb1D 84.2(4)
N4D C25D Yb1D 113.9(4)
C30D C25D Yb1D 74.6(4)
C27D C26D C25D 117.2(8)
C27D C26D C31D 122.8(8)
C25D C26D C31D 119.9(7)
C27D C26D Yb1D 83.2(5)
C25D C26D Yb1D 68.6(4)
C31D C26D Yb1D 116.5(5)
C28D C27D C26D 122.1(9)
C28D C27D Yb1D 77.5(5)
C26D C27D Yb1D 71.1(4)
C27D C28D C29D 120.0(8)
C27D C28D Yb1D 77.8(5)
C29D C28D Yb1D 69.2(5)
C28D C29D C30D 120.6(9)
C28D C29D Yb1D 85.4(5)
C30D C29D Yb1D 69.5(4)
C29D C30D C25D 119.1(8)
C29D C30D C32D 121.1(8)
C25D C30D C32D 119.8(8)
C29D C30D Yb1D 83.2(5)
C25D C30D Yb1D 76.7(4)
C32D C30D Yb1D 108.4(5)
O1D C33D C34D 106.1(9)
C33D C34D C35D 105.6(9)
C36D C35D C34D 102.5(7)
O1D C36D C35D 103.6(7)

loop_
_geom_bond_atom_site_label_1
_geom_bond_atom_site_label_2
_geom_bond_distance
Yb1A N2A 2.373(7)
Yb1A O1A 2.383(6)
Yb1A N3A 2.406(6)
Yb1A C25A 2.820(7)
Yb1A C30A 2.831(7)
Yb1A C29A 2.906(7)
Yb1A C26A 2.908(8)
Yb1A C2A 2.914(9)
Yb1A C27A 2.983(8)
Yb1A C28A 2.984(8)
Yb1A C1A 2.994(9)
Yb1A C14A 3.010(7)
N1A C9A 1.299(10)
N1A C1A 1.390(12)
N2A C14A 1.371(9)
N2A C9A 1.385(10)
N3A C20A 1.358(9)
N3A C15A 1.411(9)
N4A C20A 1.321(9)
N4A C25A 1.397(9)
O1A C36A 1.455(10)
O1A C33A 1.457(10)
C1A C6A 1.401(14)
C1A C2A 1.429(12)
C2A C3A 1.358(15)
C2A C7A 1.511(16)
C3A C4A 1.360(16)
C4A C5A 1.426(16)
C5A C6A 1.386(13)
C6A C8A 1.510(12)
C9A C10A 1.550(12)
C10A C13A 1.510(12)
C10A C11A 1.532(12)
C10A C12A 1.536(12)
C14A C19A 1.422(9)
C14A C15A 1.448(10)
C15A C16A 1.387(9)
C16A C17A 1.394(10)
C17A C18A 1.377(11)
C18A C19A 1.372(10)
C20A C21A 1.546(10)
C21A C24A 1.525(11)
C21A C23A 1.538(10)
C21A C22A 1.545(10)
C25A C30A 1.396(10)
C25A C26A 1.403(11)
C26A C27A 1.418(11)
C26A C31A 1.494(11)
C27A C28A 1.374(12)
C28A C29A 1.380(12)
C29A C30A 1.416(11)
C30A C32A 1.510(11)
C33A C34A 1.498(12)
C34A C35A 1.511(15)
C35A C36A 1.501(13)
Yb1B N2B 2.390(6)
Yb1B O1B 2.393(5)
Yb1B N3B 2.412(6)
Yb1B C30B 2.826(7)
Yb1B C25B 2.841(7)
Yb1B C2B 2.885(7)
Yb1B C26B 2.908(7)
Yb1B C29B 2.927(7)
Yb1B C27B 2.954(8)
Yb1B C1B 2.962(7)
Yb1B C28B 2.972(7)
Yb1B C15B 3.014(6)
N1B C9B 1.307(10)
N1B C1B 1.373(10)
N2B C9B 1.355(9)
N2B C14B 1.382(9)
N3B C20B 1.354(9)
N3B C15B 1.382(8)
N4B C20B 1.301(9)
N4B C25B 1.405(10)
O1B C33B 1.421(10)
O1B C36B 1.446(9)
C1B C6B 1.407(11)
C1B C2B 1.430(10)
C2B C3B 1.382(11)
C2B C7B 1.512(11)
C3B C4B 1.400(11)
C4B C5B 1.379(11)
C5B C6B 1.391(11)
C6B C8B 1.522(11)
C9B C10B 1.537(10)
C10B C13B 1.526(11)
C10B C12B 1.536(11)
C10B C11B 1.549(11)
C14B C19B 1.399(9)
C14B C15B 1.432(10)
C15B C16B 1.388(9)
C16B C17B 1.393(9)
C17B C18B 1.394(11)
C18B C19B 1.379(10)
C20B C21B 1.565(10)
C21B C22B 1.523(11)
C21B C23B 1.526(10)
C21B C24B 1.533(11)
C25B C26B 1.403(10)
C25B C30B 1.427(10)
C26B C27B 1.387(11)
C26B C31B 1.496(10)
C27B C28B 1.394(11)
C28B C29B 1.389(11)
C29B C30B 1.371(10)
C30B C32B 1.510(10)
C33B C34B 1.431(13)
C34B C35B 1.483(14)
C35B C36B 1.502(13)
Yb1C O1C 2.378(6)
Yb1C N3C 2.397(5)
Yb1C N2C 2.399(6)
Yb1C C2C 2.855(7)
Yb1C C25C 2.871(7)
Yb1C C1C 2.881(7)
Yb1C C30C 2.942(8)
Yb1C C3C 3.023(7)
Yb1C C14C 3.061(8)
Yb1C C26C 3.067(7)
Yb1C C15C 3.069(6)
Yb1C C6C 3.080(8)
N1C C9C 1.301(9)
N1C C1C 1.379(10)
N2C C9C 1.350(9)
N2C C14C 1.416(9)
N3C C20C 1.344(9)
N3C C15C 1.416(9)
N4C C20C 1.298(10)
N4C C25C 1.411(9)
O1C C33C 1.443(9)
O1C C36C 1.451(9)
C1C C2C 1.404(11)
C1C C6C 1.409(11)
C2C C3C 1.387(12)
C2C C7C 1.509(12)
C3C C4C 1.373(13)
C4C C5C 1.364(12)
C5C C6C 1.412(11)
C6C C8C 1.494(11)
C9C C10C 1.566(11)
C10C C11C 1.486(15)
C10C C12C 1.524(13)
C10C C13C 1.525(13)
C14C C19C 1.392(11)
C14C C15C 1.410(10)
C15C C16C 1.398(10)
C16C C17C 1.384(11)
C17C C18C 1.386(11)
C18C C19C 1.384(11)
C20C C21C 1.560(10)
C21C C22C 1.512(11)
C21C C23C 1.535(11)
C21C C24C 1.562(11)
C25C C26C 1.396(11)
C25C C30C 1.415(10)
C26C C27C 1.409(11)
C26C C31C 1.499(11)
C27C C28C 1.378(12)
C28C C29C 1.372(13)
C29C C30C 1.410(12)
C30C C32C 1.495(12)
C33C C34C 1.507(11)
C34C C35C 1.544(12)
C35C C36C 1.504(11)
Yb1D O1D 2.364(6)
Yb1D N2D 2.393(5)
Yb1D N3D 2.422(7)
Yb1D C30D 2.831(7)
Yb1D C25D 2.858(7)
Yb1D C1D 2.873(8)
Yb1D C2D 2.964(8)
Yb1D C29D 3.002(8)
Yb1D C15D 3.041(8)
Yb1D C14D 3.042(7)
Yb1D C6D 3.045(8)
Yb1D C26D 3.053(7)
N1D C9D 1.299(10)
N1D C1D 1.395(10)
N2D C9D 1.366(9)
N2D C14D 1.375(9)
N3D C20D 1.324(10)
N3D C15D 1.399(9)
N4D C20D 1.318(10)
N4D C25D 1.405(10)
O1D C36D 1.440(10)
O1D C33D 1.451(11)
C1D C2D 1.414(11)
C1D C6D 1.428(12)
C2D C3D 1.399(11)
C2D C7D 1.483(12)
C3D C4D 1.362(13)
C4D C5D 1.388(11)
C5D C6D 1.374(11)
C6D C8D 1.509(10)
C9D C10D 1.554(11)
C10D C12D 1.523(13)
C10D C11D 1.530(12)
C10D C13D 1.532(13)
C14D C19D 1.423(10)
C14D C15D 1.441(11)
C15D C16D 1.387(11)
C16D C17D 1.389(11)
C17D C18D 1.375(12)
C18D C19D 1.386(12)
C20D C21D 1.549(11)
C21D C24D 1.518(13)
C21D C23D 1.541(12)
C21D C22D 1.554(11)
C25D C26D 1.402(11)
C25D C30D 1.409(11)
C26D C27D 1.400(11)
C26D C31D 1.476(11)
C27D C28D 1.370(13)
C28D C29D 1.375(13)
C29D C30D 1.387(12)
C30D C32D 1.520(12)
C33D C34D 1.460(14)
C34D C35D 1.541(15)
C35D C36D 1.519(13)
